data_4109558
loop_
_publ_author_name
'Jose M. Goicoechea'
'Michael W. Hull'
'Slavi C. Sevov'

_publ_section_title
;
 Heteroatomic Deltahedral Clusters: Synthesis and Structures of
 closo-[Bi3Ni4(CO)6]3-, closo-[Bi4Ni4(CO)6]2-, the Open Cluster
 [Bi3Ni6(CO)9]3-, and the Intermetalloid closo-[Nix@{Bi6Ni6(CO)8}]4-
;
_journal_name_full 'Journal of the American Chemical Society'
_journal_page_first 7885
_journal_page_last 7893
_journal_paper_doi 10.1021/ja071044b
_journal_volume 129
_journal_year 2007
_chemical_formula_sum 'C69 H124 K3 N8 Ni4 O24 Sb3'
_chemical_formula_weight 2167.15
_chemical_name_systematic
;
 (K-crypt)3[Sb3Ni4(CO)6]*en*tol
;
_space_group_IT_number 14
_symmetry_cell_setting monoclinic
_symmetry_space_group_name_Hall '-P 2ybc'
_symmetry_space_group_name_H-M 'P 1 21/c 1'
_atom_sites_solution_hydrogens geom
_atom_sites_solution_primary direct
_atom_sites_solution_secondary difmap
_audit_creation_method SHELXL-97
_cell_angle_alpha 90.00
_cell_angle_beta 99.6280(10)
_cell_angle_gamma 90.00
_cell_formula_units_Z 4
_cell_length_a 21.0938(8)
_cell_length_b 18.9442(7)
_cell_length_c 22.6611(8)
_cell_measurement_temperature 100(2)
_cell_volume 8927.9(6)
_computing_structure_refinement 'SHELXL-97 (Sheldrick, 1997)'
_diffrn_ambient_temperature 100(2)
_diffrn_measured_fraction_theta_full 0.999
_diffrn_measured_fraction_theta_max 0.999
_diffrn_radiation_monochromator graphite
_diffrn_radiation_source 'fine-focus sealed tube'
_diffrn_radiation_type MoK\a
_diffrn_radiation_wavelength 0.71073
_diffrn_reflns_av_R_equivalents 0.0739
_diffrn_reflns_av_sigmaI/netI 0.0638
_diffrn_reflns_limit_h_max 25
_diffrn_reflns_limit_h_min -25
_diffrn_reflns_limit_k_max 22
_diffrn_reflns_limit_k_min -22
_diffrn_reflns_limit_l_max 26
_diffrn_reflns_limit_l_min -26
_diffrn_reflns_number 74480
_diffrn_reflns_theta_full 25.00
_diffrn_reflns_theta_max 25.00
_diffrn_reflns_theta_min 2.15
_exptl_absorpt_coefficient_mu 1.931
_exptl_absorpt_correction_T_max 0.6544
_exptl_absorpt_correction_T_min 0.5352
_exptl_crystal_density_diffrn 1.612
_exptl_crystal_F_000 4432
_exptl_crystal_size_max 0.37
_exptl_crystal_size_mid 0.30
_exptl_crystal_size_min 0.24
_refine_diff_density_max 1.266
_refine_diff_density_min -1.151
_refine_diff_density_rms 0.111
_refine_ls_extinction_method none
_refine_ls_goodness_of_fit_ref 1.038
_refine_ls_hydrogen_treatment mixed
_refine_ls_matrix_type full
_refine_ls_number_parameters 1101
_refine_ls_number_reflns 15722
_refine_ls_number_restraints 12
_refine_ls_restrained_S_all 1.040
_refine_ls_R_factor_all 0.1128
_refine_ls_R_factor_gt 0.0646
_refine_ls_shift/su_max 0.012
_refine_ls_shift/su_mean 0.000
_refine_ls_structure_factor_coef Fsqd
_refine_ls_weighting_details 'calc w=1/[\s^2^(Fo^2^)+(0.1007P)^2^+0.0000P] where P=(Fo^2^+2Fc^2^)/3'
_refine_ls_weighting_scheme calc
_refine_ls_wR_factor_gt 0.1667
_refine_ls_wR_factor_ref 0.1927
_reflns_number_gt 9168
_reflns_number_total 15722
_reflns_threshold_expression >2sigma(I)
_cod_data_source_file ja071044bsi20070213_043014_2.cif
_cod_data_source_block 1b
_cod_database_code 4109558

loop_
_symmetry_equiv_pos_as_xyz
'x, y, z'
'-x, y+1/2, -z+1/2'
'-x, -y, -z'
'x, -y-1/2, z-1/2'

loop_
_atom_site_label
_atom_site_type_symbol
_atom_site_fract_x
_atom_site_fract_y
_atom_site_fract_z
_atom_site_U_iso_or_equiv
_atom_site_adp_type
_atom_site_occupancy
_atom_site_symmetry_multiplicity
_atom_site_calc_flag
_atom_site_refinement_flags
Sb1 Sb 0.22079(16) 0.5392(2) 0.15578(19) 0.0424(6) Uani 0.5392(15) 1 d P
Sb2 Sb 0.24486(7) 0.45812(8) 0.29570(7) 0.0428(3) Uani 0.5392(15) 1 d P
Sb3 Sb 0.20904(5) 0.39156(5) 0.18101(4) 0.0584(4) Uani 0.5392(15) 1 d P
Ni1 Ni 0.12905(8) 0.48054(8) 0.21347(7) 0.0465(4) Uani 0.5392(15) 1 d P
Ni2 Ni 0.1887(3) 0.5766(4) 0.2565(3) 0.0505(9) Uani 0.5392(15) 1 d P
Ni3 Ni 0.30729(9) 0.55973(11) 0.25356(8) 0.0565(6) Uani 0.5392(15) 1 d P
Ni4 Ni 0.31957(12) 0.44871(16) 0.20768(10) 0.0652(7) Uani 0.5392(15) 1 d P
Sb1A Sb 0.2384(2) 0.5507(3) 0.1624(2) 0.0480(8) Uani 0.4608(15) 1 d P
Sb2A Sb 0.27140(10) 0.47314(11) 0.30534(8) 0.0558(5) Uani 0.4608(15) 1 d P
Sb3A Sb 0.17377(8) 0.43489(7) 0.20783(6) 0.0792(6) Uani 0.4608(15) 1 d P
Ni1A Ni 0.1682(3) 0.5615(4) 0.2569(4) 0.0669(17) Uani 0.4608(15) 1 d P
Ni2A Ni 0.27235(14) 0.60792(11) 0.27182(9) 0.0634(7) Uani 0.4608(15) 1 d P
Ni4A Ni 0.29202(17) 0.41779(14) 0.19613(12) 0.0592(8) Uani 0.4608(15) 1 d PD
Ni3A Ni 0.35164(16) 0.52438(12) 0.23248(10) 0.0535(7) Uani 0.4608(15) 1 d PD
C1 C 0.0562(7) 0.4389(7) 0.1865(6) 0.052(3) Uiso 0.5392(15) 1 d P
O1 O 0.0060(6) 0.4242(6) 0.1674(6) 0.099(4) Uani 0.5392(15) 1 d P
C2 C 0.1061(16) 0.5578(18) 0.2564(14) 0.073(11) Uani 0.5392(15) 1 d PD
O2 O 0.0550(14) 0.5813(15) 0.2612(16) 0.063(6) Uani 0.4608(15) 1 d PD
C3 C 0.1975(5) 0.6538(6) 0.2853(3) 0.083(3) Uani 1 1 d .
O3 O 0.1903(4) 0.7130(4) 0.3031(4) 0.129(3) Uani 1 1 d .
C4 C 0.3291(8) 0.6419(18) 0.2897(8) 0.245(17) Uani 1 1 d .
O4 O 0.3580(6) 0.6959(7) 0.3184(4) 0.149(4) Uani 1 1 d .
C5 C 0.3768(6) 0.5222(7) 0.2279(6) 0.014(3) Uiso 0.5392(15) 1 d P
O5 O 0.4318(7) 0.5351(8) 0.2229(7) 0.119(5) Uiso 0.5392(15) 1 d P
C6 C 0.3625(7) 0.3754(10) 0.1838(5) 0.066(4) Uani 0.5392(15) 1 d P
O6 O 0.3943(6) 0.3287(7) 0.1731(4) 0.105(5) Uani 0.5392(15) 1 d P
C1A C 0.0918(14) 0.5581(15) 0.2576(16) 0.055(10) Uani 0.4608(15) 1 d PD
O1A O 0.0371(14) 0.5656(15) 0.2645(17) 0.097(8) Uani 0.5392(15) 1 d PD
C2A C 0.4092(11) 0.5744(13) 0.2466(12) 0.122(9) Uiso 0.4608(15) 1 d PD
O2A O 0.4501(8) 0.6185(8) 0.2612(7) 0.119(5) Uiso 0.4608(15) 1 d PD
C3A C 0.3735(8) 0.4486(10) 0.1960(11) 0.115(8) Uiso 0.4608(15) 1 d PD
O3A O 0.4215(8) 0.4197(10) 0.1831(7) 0.126(6) Uani 0.4608(15) 1 d PD
C4A C 0.282(2) 0.3389(13) 0.1688(9) 0.19(2) Uani 0.4608(15) 1 d P
O4A O 0.2810(13) 0.2779(9) 0.1489(7) 0.165(9) Uani 0.4608(15) 1 d P
K11 K 0.35054(7) 0.58078(8) 0.60314(6) 0.0547(4) Uani 1 1 d .
N11 N 0.4029(3) 0.4356(3) 0.5791(3) 0.0598(15) Uani 1 1 d .
N12 N 0.2956(3) 0.7226(3) 0.6250(3) 0.0628(16) Uani 1 1 d .
O11 O 0.4775(2) 0.5478(3) 0.6500(2) 0.0650(13) Uani 1 1 d .
O12 O 0.4338(3) 0.6883(3) 0.6555(2) 0.0659(14) Uani 1 1 d .
O13 O 0.2899(3) 0.4580(3) 0.6392(2) 0.0661(14) Uani 1 1 d .
O14 O 0.2549(2) 0.5937(3) 0.6795(2) 0.0597(13) Uani 1 1 d .
O15 O 0.3604(4) 0.5396(4) 0.4853(3) 0.105(2) Uani 1 1 d .
O16 O 0.2816(3) 0.6547(3) 0.5059(2) 0.0768(16) Uani 1 1 d .
C101 C 0.4646(4) 0.4269(5) 0.6208(4) 0.079(2) Uani 1 1 d .
H10A H 0.4879 0.3858 0.6080 0.095 Uiso 1 1 calc R
H10B H 0.4553 0.4168 0.6614 0.095 Uiso 1 1 calc R
C102 C 0.5072(4) 0.4912(5) 0.6237(4) 0.080(2) Uani 1 1 d .
H10C H 0.5497 0.4808 0.6479 0.096 Uiso 1 1 calc R
H10D H 0.5138 0.5045 0.5829 0.096 Uiso 1 1 calc R
C103 C 0.5202(4) 0.6057(4) 0.6620(4) 0.073(2) Uani 1 1 d .
H10E H 0.5303 0.6251 0.6240 0.088 Uiso 1 1 calc R
H10F H 0.5609 0.5901 0.6869 0.088 Uiso 1 1 calc R
C104 C 0.4885(4) 0.6612(4) 0.6944(4) 0.071(2) Uani 1 1 d .
H10G H 0.4751 0.6405 0.7305 0.085 Uiso 1 1 calc R
H10H H 0.5193 0.6999 0.7073 0.085 Uiso 1 1 calc R
C105 C 0.4051(4) 0.7451(5) 0.6825(4) 0.082(3) Uani 1 1 d .
H10I H 0.4373 0.7827 0.6942 0.098 Uiso 1 1 calc R
H10J H 0.3897 0.7282 0.7190 0.098 Uiso 1 1 calc R
C106 C 0.3499(4) 0.7740(4) 0.6393(4) 0.074(2) Uani 1 1 d .
H10K H 0.3651 0.7872 0.6018 0.089 Uiso 1 1 calc R
H10L H 0.3339 0.8173 0.6564 0.089 Uiso 1 1 calc R
C107 C 0.3558(4) 0.3828(4) 0.5907(4) 0.074(2) Uani 1 1 d .
H10M H 0.3766 0.3358 0.5935 0.089 Uiso 1 1 calc R
H10N H 0.3203 0.3817 0.5561 0.089 Uiso 1 1 calc R
C108 C 0.3283(4) 0.3950(4) 0.6457(4) 0.075(2) Uani 1 1 d .
H10O H 0.3015 0.3542 0.6531 0.091 Uiso 1 1 calc R
H10P H 0.3635 0.3999 0.6804 0.091 Uiso 1 1 calc R
C109 C 0.2569(4) 0.4693(4) 0.6884(3) 0.068(2) Uani 1 1 d .
H10Q H 0.2884 0.4753 0.7257 0.081 Uiso 1 1 calc R
H10R H 0.2298 0.4277 0.6934 0.081 Uiso 1 1 calc R
C110 C 0.2166(4) 0.5323(4) 0.6775(3) 0.066(2) Uani 1 1 d .
H11A H 0.1889 0.5286 0.6378 0.079 Uiso 1 1 calc R
H11B H 0.1883 0.5356 0.7082 0.079 Uiso 1 1 calc R
C111 C 0.2170(4) 0.6563(5) 0.6726(3) 0.067(2) Uani 1 1 d .
H11C H 0.1908 0.6593 0.7050 0.080 Uiso 1 1 calc R
H11D H 0.1875 0.6553 0.6338 0.080 Uiso 1 1 calc R
C112 C 0.2607(4) 0.7191(4) 0.6752(3) 0.064(2) Uani 1 1 d .
H11E H 0.2349 0.7626 0.6758 0.077 Uiso 1 1 calc R
H11F H 0.2921 0.7173 0.7129 0.077 Uiso 1 1 calc R
C113 C 0.4119(4) 0.4321(4) 0.5165(3) 0.069(2) Uani 1 1 d .
H11G H 0.4141 0.3819 0.5048 0.083 Uiso 1 1 calc R
H11H H 0.4534 0.4544 0.5128 0.083 Uiso 1 1 calc R
C114 C 0.3602(5) 0.4671(5) 0.4749(4) 0.082(3) Uani 1 1 d .
H11I H 0.3662 0.4580 0.4332 0.099 Uiso 1 1 calc R
H11J H 0.3181 0.4472 0.4802 0.099 Uiso 1 1 calc R
C115 C 0.3135(9) 0.5738(7) 0.4410(4) 0.184(9) Uani 1 1 d .
H11O H 0.3287 0.5708 0.4020 0.221 Uiso 1 1 calc R
H11P H 0.2730 0.5466 0.4373 0.221 Uiso 1 1 calc R
C116 C 0.3008(6) 0.6367(8) 0.4497(4) 0.132(5) Uani 1 1 d .
H11Q H 0.2659 0.6515 0.4172 0.159 Uiso 1 1 calc R
H11R H 0.3392 0.6652 0.4457 0.159 Uiso 1 1 calc R
C117 C 0.2772(5) 0.7275(5) 0.5134(4) 0.083(3) Uani 1 1 d .
H11K H 0.2481 0.7478 0.4787 0.100 Uiso 1 1 calc R
H11L H 0.3202 0.7491 0.5149 0.100 Uiso 1 1 calc R
C118 C 0.2522(4) 0.7445(4) 0.5698(3) 0.071(2) Uani 1 1 d .
H11M H 0.2450 0.7961 0.5714 0.085 Uiso 1 1 calc R
H11N H 0.2101 0.7209 0.5686 0.085 Uiso 1 1 calc R
K12 K -0.00259(7) 0.31891(7) 0.47357(6) 0.0479(4) Uani 1 1 d .
N21 N 0.0300(3) 0.3738(3) 0.3602(3) 0.0615(16) Uani 1 1 d .
N22 N -0.0367(4) 0.2676(4) 0.5879(3) 0.0738(19) Uani 1 1 d .
O21 O -0.0240(3) 0.2340(3) 0.3704(2) 0.0717(15) Uani 1 1 d .
O22 O -0.0776(3) 0.1983(3) 0.4731(3) 0.0775(16) Uani 1 1 d .
O23 O -0.0668(2) 0.4412(2) 0.42065(19) 0.0540(12) Uani 1 1 d .
O24 O -0.0806(2) 0.4063(3) 0.5389(2) 0.0634(13) Uani 1 1 d .
O25 O 0.1260(2) 0.3647(3) 0.4721(3) 0.0693(14) Uani 1 1 d .
O26 O 0.0955(3) 0.2887(3) 0.5693(2) 0.0731(15) Uani 1 1 d .
C201 C 0.0325(5) 0.3142(5) 0.3188(3) 0.081(3) Uani 1 1 d .
H20A H 0.0721 0.2866 0.3324 0.097 Uiso 1 1 calc R
H20B H 0.0352 0.3331 0.2785 0.097 Uiso 1 1 calc R
C202 C -0.0244(5) 0.2660(5) 0.3141(4) 0.082(3) Uani 1 1 d .
H20C H -0.0646 0.2931 0.3023 0.098 Uiso 1 1 calc R
H20D H -0.0221 0.2294 0.2833 0.098 Uiso 1 1 calc R
C203 C -0.0784(5) 0.1879(5) 0.3699(5) 0.091(3) Uani 1 1 d .
H20E H -0.1184 0.2162 0.3633 0.109 Uiso 1 1 calc R
H20F H -0.0805 0.1541 0.3363 0.109 Uiso 1 1 calc R
C204 C -0.0743(5) 0.1497(4) 0.4250(4) 0.087(3) Uani 1 1 d .
H20G H -0.0332 0.1232 0.4330 0.105 Uiso 1 1 calc R
H20H H -0.1100 0.1153 0.4221 0.105 Uiso 1 1 calc R
C205 C -0.0761(5) 0.1610(4) 0.5278(4) 0.095(3) Uani 1 1 d .
H20I H -0.0340 0.1376 0.5396 0.113 Uiso 1 1 calc R
H20J H -0.1102 0.1245 0.5233 0.113 Uiso 1 1 calc R
C206 C -0.0873(6) 0.2151(5) 0.5752(5) 0.105(4) Uani 1 1 d .
H20K H -0.1286 0.2394 0.5615 0.126 Uiso 1 1 calc R
H20L H -0.0909 0.1898 0.6127 0.126 Uiso 1 1 calc R
C207 C -0.0197(4) 0.4249(4) 0.3332(3) 0.065(2) Uani 1 1 d .
H20M H -0.0588 0.3986 0.3153 0.078 Uiso 1 1 calc R
H20N H -0.0038 0.4505 0.3005 0.078 Uiso 1 1 calc R
C208 C -0.0376(4) 0.4778(4) 0.3771(3) 0.062(2) Uani 1 1 d .
H20O H 0.0012 0.5031 0.3968 0.075 Uiso 1 1 calc R
H20P H -0.0680 0.5129 0.3559 0.075 Uiso 1 1 calc R
C209 C -0.0906(4) 0.4891(4) 0.4603(3) 0.0605(19) Uani 1 1 d .
H20Q H -0.1204 0.5233 0.4372 0.073 Uiso 1 1 calc R
H20R H -0.0545 0.5156 0.4838 0.073 Uiso 1 1 calc R
C210 C -0.1252(4) 0.4477(4) 0.5016(3) 0.062(2) Uani 1 1 d .
H21A H -0.1469 0.4803 0.5260 0.075 Uiso 1 1 calc R
H21B H -0.1583 0.4172 0.4781 0.075 Uiso 1 1 calc R
C211 C -0.1081(4) 0.3720(4) 0.5840(4) 0.072(2) Uani 1 1 d .
H21C H -0.1450 0.3427 0.5653 0.087 Uiso 1 1 calc R
H21D H -0.1243 0.4077 0.6097 0.087 Uiso 1 1 calc R
C212 C -0.0589(5) 0.3259(5) 0.6215(4) 0.083(3) Uani 1 1 d .
H21E H -0.0214 0.3553 0.6385 0.100 Uiso 1 1 calc R
H21F H -0.0776 0.3064 0.6552 0.100 Uiso 1 1 calc R
C213 C 0.0922(4) 0.4081(5) 0.3730(4) 0.076(2) Uani 1 1 d .
H21G H 0.0866 0.4548 0.3911 0.091 Uiso 1 1 calc R
H21H H 0.1078 0.4164 0.3348 0.091 Uiso 1 1 calc R
C214 C 0.1418(4) 0.3688(5) 0.4133(5) 0.087(3) Uani 1 1 d .
H21I H 0.1455 0.3205 0.3975 0.104 Uiso 1 1 calc R
H21J H 0.1839 0.3926 0.4151 0.104 Uiso 1 1 calc R
C215 C 0.1713(4) 0.3226(5) 0.5101(5) 0.084(3) Uani 1 1 d .
H21K H 0.2149 0.3425 0.5114 0.101 Uiso 1 1 calc R
H21L H 0.1712 0.2742 0.4935 0.101 Uiso 1 1 calc R
C216 C 0.1564(5) 0.3194(5) 0.5715(4) 0.090(3) Uani 1 1 d .
H21Q H 0.1892 0.2908 0.5974 0.108 Uiso 1 1 calc R
H21R H 0.1567 0.3675 0.5886 0.108 Uiso 1 1 calc R
C217 C 0.0809(6) 0.2790(6) 0.6268(4) 0.097(3) Uani 1 1 d .
H21M H 0.0744 0.3255 0.6449 0.116 Uiso 1 1 calc R
H21N H 0.1172 0.2551 0.6524 0.116 Uiso 1 1 calc R
C218 C 0.0229(6) 0.2366(6) 0.6235(4) 0.104(4) Uani 1 1 d .
H21O H 0.0150 0.2280 0.6647 0.124 Uiso 1 1 calc R
H21P H 0.0308 0.1902 0.6060 0.124 Uiso 1 1 calc R
K13 K 0.28889(7) 0.43148(7) 0.86858(6) 0.0479(4) Uani 1 1 d .
N31 N 0.2652(3) 0.5826(3) 0.8872(3) 0.0608(16) Uani 1 1 d .
N32 N 0.3083(4) 0.2814(3) 0.8436(3) 0.0695(18) Uani 1 1 d .
O31 O 0.3770(3) 0.5325(3) 0.8404(2) 0.0715(15) Uani 1 1 d .
O32 O 0.3842(2) 0.3935(3) 0.8001(2) 0.0654(14) Uani 1 1 d .
O33 O 0.1682(3) 0.4955(3) 0.8134(2) 0.0667(14) Uani 1 1 d .
O34 O 0.1810(3) 0.3501(3) 0.8116(2) 0.0682(14) Uani 1 1 d .
O35 O 0.2904(3) 0.4766(3) 0.9843(2) 0.0692(14) Uani 1 1 d .
O36 O 0.3317(3) 0.3406(3) 0.9643(2) 0.0747(15) Uani 1 1 d .
C301 C 0.3237(5) 0.6242(4) 0.8838(4) 0.078(2) Uani 1 1 d .
H30A H 0.3540 0.6188 0.9219 0.094 Uiso 1 1 calc R
H30B H 0.3118 0.6748 0.8795 0.094 Uiso 1 1 calc R
C302 C 0.3580(5) 0.6034(4) 0.8325(4) 0.078(3) Uani 1 1 d .
H30C H 0.3288 0.6093 0.7938 0.094 Uiso 1 1 calc R
H30D H 0.3961 0.6338 0.8323 0.094 Uiso 1 1 calc R
C303 C 0.4191(4) 0.5124(5) 0.8010(4) 0.085(3) Uani 1 1 d .
H30E H 0.4575 0.5433 0.8073 0.102 Uiso 1 1 calc R
H30F H 0.3973 0.5181 0.7591 0.102 Uiso 1 1 calc R
C304 C 0.4392(4) 0.4382(6) 0.8116(4) 0.089(3) Uani 1 1 d .
H30G H 0.4701 0.4252 0.7850 0.107 Uiso 1 1 calc R
H30H H 0.4608 0.4322 0.8536 0.107 Uiso 1 1 calc R
C305 C 0.4027(4) 0.3215(5) 0.8000(4) 0.082(3) Uani 1 1 d .
H30I H 0.4315 0.3100 0.8379 0.099 Uiso 1 1 calc R
H30J H 0.4262 0.3125 0.7664 0.099 Uiso 1 1 calc R
C306 C 0.3435(5) 0.2763(4) 0.7934(4) 0.081(3) Uani 1 1 d .
H30K H 0.3144 0.2901 0.7562 0.098 Uiso 1 1 calc R
H30L H 0.3561 0.2265 0.7890 0.098 Uiso 1 1 calc R
C307 C 0.2127(5) 0.6076(4) 0.8427(4) 0.084(3) Uani 1 1 d .
H30M H 0.2282 0.6116 0.8040 0.100 Uiso 1 1 calc R
H30N H 0.2008 0.6556 0.8543 0.100 Uiso 1 1 calc R
C308 C 0.1531(5) 0.5626(5) 0.8336(4) 0.085(3) Uani 1 1 d .
H30O H 0.1364 0.5581 0.8717 0.102 Uiso 1 1 calc R
H30P H 0.1195 0.5849 0.8037 0.102 Uiso 1 1 calc R
C309 C 0.1138(4) 0.4487(5) 0.8064(4) 0.080(3) Uani 1 1 d .
H30Q H 0.0761 0.4721 0.7825 0.096 Uiso 1 1 calc R
H30R H 0.1030 0.4374 0.8462 0.096 Uiso 1 1 calc R
C310 C 0.1281(4) 0.3838(5) 0.7768(4) 0.077(2) Uani 1 1 d .
H31A H 0.0902 0.3522 0.7717 0.093 Uiso 1 1 calc R
H31B H 0.1381 0.3948 0.7367 0.093 Uiso 1 1 calc R
C311 C 0.1972(5) 0.2868(4) 0.7840(4) 0.082(3) Uani 1 1 d .
H31C H 0.2157 0.2981 0.7478 0.099 Uiso 1 1 calc R
H31D H 0.1581 0.2578 0.7718 0.099 Uiso 1 1 calc R
C312 C 0.2445(5) 0.2471(4) 0.8271(5) 0.096(3) Uani 1 1 d .
H31Q H 0.2509 0.2001 0.8098 0.115 Uiso 1 1 calc R
H31R H 0.2262 0.2394 0.8640 0.115 Uiso 1 1 calc R
C313 C 0.2494(5) 0.5878(4) 0.9481(4) 0.078(2) Uani 1 1 d .
H31M H 0.2056 0.5687 0.9473 0.093 Uiso 1 1 calc R
H31N H 0.2484 0.6384 0.9590 0.093 Uiso 1 1 calc R
C314 C 0.2940(5) 0.5506(5) 0.9954(4) 0.082(3) Uani 1 1 d .
H31E H 0.3385 0.5673 0.9956 0.098 Uiso 1 1 calc R
H31F H 0.2823 0.5609 1.0350 0.098 Uiso 1 1 calc R
C315 C 0.3295(5) 0.4374(5) 1.0306(4) 0.088(3) Uani 1 1 d .
H31G H 0.3193 0.4514 1.0700 0.106 Uiso 1 1 calc R
H31H H 0.3754 0.4477 1.0303 0.106 Uiso 1 1 calc R
C316 C 0.3169(6) 0.3602(5) 1.0206(4) 0.103(3) Uani 1 1 d .
H31I H 0.3437 0.3327 1.0526 0.123 Uiso 1 1 calc R
H31J H 0.2712 0.3498 1.0219 0.123 Uiso 1 1 calc R
C317 C 0.3235(6) 0.2670(5) 0.9541(5) 0.106(4) Uani 1 1 d .
H31O H 0.2777 0.2545 0.9527 0.128 Uiso 1 1 calc R
H31P H 0.3492 0.2407 0.9875 0.128 Uiso 1 1 calc R
C318 C 0.3442(5) 0.2461(4) 0.8962(4) 0.094(3) Uani 1 1 d .
H31K H 0.3905 0.2571 0.8987 0.113 Uiso 1 1 calc R
H31L H 0.3390 0.1945 0.8910 0.113 Uiso 1 1 calc R
N1D N 0.1182(10) 0.1652(8) 0.4489(10) 0.304(12) Uani 1 1 d .
H1D1 H 0.1392 0.2069 0.4569 0.457 Uiso 0.67 1 calc PR
H1D2 H 0.0750 0.1729 0.4423 0.457 Uiso 0.67 1 calc PR
H1D3 H 0.1299 0.1454 0.4157 0.457 Uiso 0.67 1 calc PR
C1D C 0.1352(12) 0.1169(11) 0.5003(16) 0.36(2) Uani 1 1 d .
H1D4 H 0.1826 0.1122 0.5091 0.426 Uiso 1 1 calc R
H1D5 H 0.1212 0.1385 0.5358 0.426 Uiso 1 1 calc R
C2D C 0.1098(11) 0.0535(12) 0.4922(8) 0.205(9) Uani 1 1 d .
H2D1 H 0.1439 0.0171 0.4952 0.246 Uiso 1 1 calc R
H2D2 H 0.0824 0.0499 0.4524 0.246 Uiso 1 1 calc R
N2D N 0.0711(7) 0.0441(6) 0.5400(6) 0.163(5) Uani 1 1 d .
H2D3 H 0.0514 0.0012 0.5359 0.244 Uiso 0.67 1 calc PR
H2D4 H 0.0409 0.0787 0.5373 0.244 Uiso 0.67 1 calc PR
H2D5 H 0.0971 0.0466 0.5762 0.244 Uiso 0.67 1 calc PR
C1S C 0.4712(8) 0.7706(14) 0.5244(8) 0.205(11) Uani 1 1 d D
H1S H 0.4670 0.7386 0.5558 0.246 Uiso 1 1 calc R
C2S C 0.4705(8) 0.8396(19) 0.5337(8) 0.35(3) Uani 1 1 d D
H2S H 0.4544 0.8503 0.5694 0.426 Uiso 1 1 calc R
C3S C 0.487(4) 0.9017(17) 0.505(2) 1.05(11) Uiso 1 1 d D
H3S H 0.4897 0.9489 0.5200 1.259 Uiso 1 1 calc R
C4S C 0.4979(10) 0.8751(13) 0.4496(12) 0.32(2) Uani 1 1 d D
H4S H 0.5048 0.9087 0.4202 0.384 Uiso 1 1 calc R
C5S C 0.4995(8) 0.8060(15) 0.4344(7) 0.169(11) Uani 1 1 d D
C6S C 0.4777(8) 0.7469(11) 0.4713(11) 0.200(10) Uani 1 1 d .
H6S H 0.4698 0.6997 0.4580 0.240 Uiso 1 1 calc R
C7S C 0.5051(14) 0.7732(13) 0.388(2) 0.44(4) Uani 1 1 d .
H7S1 H 0.5207 0.8051 0.3600 0.665 Uiso 1 1 calc R
H7S2 H 0.4632 0.7539 0.3703 0.665 Uiso 1 1 calc R
H7S3 H 0.5358 0.7344 0.3984 0.665 Uiso 1 1 calc R

loop_
_atom_site_aniso_label
_atom_site_aniso_U_11
_atom_site_aniso_U_22
_atom_site_aniso_U_33
_atom_site_aniso_U_23
_atom_site_aniso_U_13
_atom_site_aniso_U_12
Sb1 0.0458(15) 0.0484(15) 0.0347(10) 0.0089(9) 0.0115(11) 0.0056(10)
Sb2 0.0534(9) 0.0415(8) 0.0346(6) 0.0070(5) 0.0109(6) 0.0026(6)
Sb3 0.0731(7) 0.0509(6) 0.0520(6) -0.0045(4) 0.0124(5) 0.0122(5)
Ni1 0.0500(10) 0.0415(9) 0.0498(9) -0.0035(7) 0.0135(7) 0.0035(8)
Ni2 0.056(2) 0.061(2) 0.0375(13) 0.0092(13) 0.0190(16) -0.0042(14)
Ni3 0.0505(11) 0.0684(13) 0.0495(11) 0.0173(9) 0.0054(9) -0.0119(11)
Ni4 0.0563(16) 0.101(2) 0.0408(12) 0.0123(13) 0.0146(11) 0.0290(14)
Sb1A 0.061(2) 0.0480(13) 0.0353(11) 0.0070(8) 0.0077(14) -0.0067(12)
Sb2A 0.0774(14) 0.0479(9) 0.0386(8) 0.0104(6) -0.0006(8) -0.0159(8)
Sb3A 0.1103(12) 0.0653(9) 0.0603(8) -0.0002(6) 0.0095(7) -0.0067(8)
Ni1A 0.090(5) 0.072(4) 0.0465(17) 0.016(2) 0.035(3) 0.023(3)
Ni2A 0.117(2) 0.0370(12) 0.0388(11) 0.0018(8) 0.0196(12) -0.0022(13)
Ni4A 0.088(2) 0.0443(15) 0.0433(13) 0.0031(10) 0.0054(14) 0.0030(13)
Ni3A 0.081(2) 0.0415(13) 0.0377(12) 0.0058(8) 0.0099(15) 0.0150(15)
O1 0.085(9) 0.095(9) 0.123(10) -0.061(8) 0.036(7) -0.011(7)
C2 0.10(2) 0.080(19) 0.060(17) 0.013(12) 0.061(18) -0.001(15)
O2 0.076(16) 0.055(12) 0.070(10) 0.003(9) 0.046(10) -0.021(10)
C3 0.096(7) 0.118(8) 0.037(4) 0.003(5) 0.016(4) -0.050(6)
O3 0.188(8) 0.085(5) 0.133(6) -0.021(5) 0.083(6) 0.018(5)
C4 0.106(13) 0.53(5) 0.098(13) 0.19(2) 0.006(10) 0.00(2)
O4 0.149(10) 0.218(11) 0.085(7) 0.039(6) 0.033(6) 0.007(8)
C6 0.059(10) 0.104(13) 0.029(7) -0.002(7) -0.009(6) -0.004(9)
O6 0.130(11) 0.136(11) 0.050(6) -0.007(6) 0.015(6) 0.086(10)
C1A 0.043(15) 0.018(11) 0.09(2) -0.016(12) -0.023(14) 0.012(10)
O1A 0.106(18) 0.079(16) 0.116(13) 0.023(12) 0.054(14) 0.002(12)
O3A 0.120(14) 0.156(17) 0.108(12) -0.001(11) 0.035(10) 0.038(12)
C4A 0.48(7) 0.067(16) 0.041(12) 0.005(11) 0.05(2) 0.02(3)
O4A 0.34(3) 0.071(11) 0.070(10) -0.005(8) 0.007(13) -0.044(14)
K11 0.0584(10) 0.0622(10) 0.0455(8) 0.0042(7) 0.0147(7) -0.0081(8)
N11 0.060(4) 0.064(4) 0.056(4) -0.003(3) 0.009(3) -0.008(3)
N12 0.068(4) 0.056(4) 0.067(4) 0.001(3) 0.019(3) 0.001(3)
O11 0.058(3) 0.067(3) 0.068(3) 0.001(3) 0.005(3) -0.009(3)
O12 0.073(4) 0.066(3) 0.060(3) 0.002(3) 0.017(3) -0.012(3)
O13 0.075(4) 0.070(4) 0.056(3) 0.006(2) 0.017(3) -0.017(3)
O14 0.054(3) 0.075(4) 0.051(3) 0.008(2) 0.011(2) -0.006(3)
O15 0.180(7) 0.090(5) 0.054(4) 0.010(3) 0.041(4) 0.044(5)
O16 0.090(4) 0.095(5) 0.047(3) 0.008(3) 0.019(3) 0.023(3)
C101 0.089(7) 0.073(6) 0.072(6) 0.001(4) 0.006(5) 0.007(5)
C102 0.059(5) 0.104(7) 0.074(6) 0.003(5) 0.001(4) 0.010(5)
C103 0.055(5) 0.077(6) 0.088(6) 0.019(5) 0.011(4) -0.018(4)
C104 0.066(5) 0.070(5) 0.070(5) 0.020(4) -0.006(4) -0.022(4)
C105 0.069(6) 0.088(7) 0.089(6) -0.023(5) 0.014(5) -0.018(5)
C106 0.076(6) 0.058(5) 0.091(6) -0.004(4) 0.024(5) -0.001(4)
C107 0.084(6) 0.066(5) 0.075(6) -0.003(4) 0.023(5) -0.013(5)
C108 0.082(6) 0.059(5) 0.087(6) 0.010(4) 0.015(5) -0.013(5)
C109 0.073(5) 0.082(6) 0.050(4) 0.009(4) 0.013(4) -0.030(5)
C110 0.062(5) 0.086(6) 0.051(4) 0.000(4) 0.014(4) -0.019(5)
C111 0.050(5) 0.095(6) 0.058(5) 0.001(4) 0.017(4) 0.005(4)
C112 0.060(5) 0.069(5) 0.064(5) 0.003(4) 0.014(4) 0.010(4)
C113 0.068(5) 0.078(6) 0.064(5) -0.013(4) 0.020(4) -0.001(4)
C114 0.090(7) 0.110(8) 0.048(5) 0.006(5) 0.015(4) 0.020(6)
C115 0.36(2) 0.150(12) 0.038(6) 0.016(6) 0.034(9) 0.148(14)
C116 0.160(11) 0.206(14) 0.037(5) 0.026(7) 0.034(6) 0.089(10)
C117 0.091(7) 0.087(7) 0.072(6) 0.026(5) 0.014(5) -0.001(5)
C118 0.082(6) 0.064(5) 0.068(5) 0.014(4) 0.014(4) 0.007(4)
K12 0.0571(9) 0.0433(8) 0.0449(8) -0.0024(6) 0.0135(7) -0.0051(7)
N21 0.072(4) 0.065(4) 0.053(4) -0.002(3) 0.027(3) -0.007(3)
N22 0.096(5) 0.064(4) 0.070(4) 0.010(3) 0.040(4) 0.001(4)
O21 0.083(4) 0.066(3) 0.066(3) -0.020(3) 0.011(3) -0.014(3)
O22 0.083(4) 0.057(3) 0.099(4) -0.008(3) 0.033(3) -0.017(3)
O23 0.066(3) 0.049(3) 0.048(3) -0.004(2) 0.014(2) 0.001(2)
O24 0.071(3) 0.067(3) 0.057(3) -0.001(2) 0.024(3) 0.002(3)
O25 0.055(3) 0.061(3) 0.091(4) 0.008(3) 0.008(3) 0.000(3)
O26 0.078(4) 0.075(4) 0.060(3) -0.002(3) -0.006(3) 0.007(3)
C201 0.117(8) 0.083(6) 0.051(5) -0.004(4) 0.040(5) 0.002(6)
C202 0.122(8) 0.076(6) 0.050(5) -0.020(4) 0.018(5) 0.002(6)
C203 0.095(7) 0.064(6) 0.106(8) -0.029(5) 0.000(6) -0.020(5)
C204 0.101(7) 0.042(5) 0.115(8) -0.014(5) 0.009(6) -0.020(5)
C205 0.129(8) 0.054(5) 0.117(8) 0.014(5) 0.067(7) -0.022(5)
C206 0.150(10) 0.064(6) 0.120(8) 0.013(6) 0.079(8) -0.011(6)
C207 0.074(5) 0.073(5) 0.050(4) 0.012(4) 0.017(4) -0.005(4)
C208 0.069(5) 0.057(5) 0.059(5) 0.009(4) 0.007(4) -0.005(4)
C209 0.070(5) 0.053(4) 0.057(4) -0.013(3) 0.005(4) 0.007(4)
C210 0.055(5) 0.067(5) 0.064(5) -0.009(4) 0.010(4) 0.008(4)
C211 0.089(6) 0.072(5) 0.065(5) -0.008(4) 0.042(5) 0.006(5)
C212 0.112(7) 0.093(7) 0.055(5) 0.007(5) 0.047(5) 0.007(6)
C213 0.068(6) 0.095(6) 0.072(5) 0.016(5) 0.030(4) -0.015(5)
C214 0.058(6) 0.093(7) 0.119(8) 0.005(6) 0.039(5) 0.000(5)
C215 0.050(5) 0.067(6) 0.130(9) 0.008(5) -0.003(5) 0.005(4)
C216 0.091(7) 0.062(6) 0.101(8) 0.002(5) -0.037(6) 0.001(5)
C217 0.118(9) 0.107(8) 0.063(6) -0.002(5) 0.006(6) 0.031(7)
C218 0.149(10) 0.113(8) 0.057(5) 0.039(5) 0.039(6) 0.043(8)
K13 0.0581(9) 0.0414(8) 0.0466(8) 0.0031(6) 0.0156(7) 0.0007(7)
N31 0.090(5) 0.040(3) 0.055(4) -0.006(3) 0.020(3) 0.000(3)
N32 0.096(5) 0.042(4) 0.074(4) 0.010(3) 0.023(4) 0.008(4)
O31 0.088(4) 0.073(4) 0.059(3) 0.000(3) 0.028(3) -0.026(3)
O32 0.057(3) 0.067(3) 0.077(4) -0.002(3) 0.024(3) 0.011(3)
O33 0.069(4) 0.068(3) 0.063(3) -0.006(3) 0.012(3) 0.015(3)
O34 0.067(4) 0.064(3) 0.073(3) -0.001(3) 0.011(3) -0.009(3)
O35 0.091(4) 0.078(4) 0.041(3) 0.002(3) 0.017(3) 0.006(3)
O36 0.100(4) 0.074(4) 0.055(3) 0.019(3) 0.026(3) 0.017(3)
C301 0.118(7) 0.051(5) 0.065(5) -0.009(4) 0.018(5) -0.019(5)
C302 0.119(7) 0.046(5) 0.072(5) 0.001(4) 0.024(5) -0.035(5)
C303 0.078(6) 0.094(7) 0.086(6) 0.005(5) 0.020(5) -0.042(5)
C304 0.058(6) 0.127(9) 0.085(6) 0.010(6) 0.019(5) -0.003(6)
C305 0.083(7) 0.086(7) 0.081(6) 0.005(5) 0.024(5) 0.037(6)
C306 0.117(8) 0.054(5) 0.075(6) -0.002(4) 0.022(5) 0.033(5)
C307 0.134(9) 0.048(5) 0.068(5) 0.001(4) 0.014(5) 0.031(5)
C308 0.088(7) 0.079(6) 0.088(6) -0.008(5) 0.011(5) 0.031(5)
C309 0.039(5) 0.118(8) 0.082(6) 0.008(5) 0.005(4) -0.005(5)
C310 0.065(6) 0.089(7) 0.079(6) -0.011(5) 0.013(5) -0.021(5)
C311 0.097(7) 0.051(5) 0.100(7) -0.005(5) 0.017(5) -0.023(5)
C312 0.137(9) 0.035(4) 0.119(8) 0.008(5) 0.036(7) -0.008(5)
C313 0.105(7) 0.058(5) 0.074(6) -0.013(4) 0.028(5) 0.004(5)
C314 0.117(8) 0.084(6) 0.049(5) -0.014(4) 0.025(5) -0.019(6)
C315 0.112(8) 0.114(8) 0.043(5) 0.009(5) 0.025(5) 0.024(6)
C316 0.154(10) 0.097(8) 0.063(6) 0.038(5) 0.039(6) 0.037(7)
C317 0.159(10) 0.064(6) 0.096(7) 0.038(5) 0.023(7) 0.026(6)
C318 0.147(9) 0.056(5) 0.080(6) 0.023(4) 0.021(6) 0.033(6)
N1D 0.34(2) 0.126(12) 0.40(3) -0.125(15) -0.09(2) -0.058(14)
C1D 0.23(2) 0.137(17) 0.74(7) 0.22(3) 0.19(3) 0.042(16)
C2D 0.24(2) 0.26(3) 0.111(12) -0.031(14) 0.015(13) 0.032(18)
N2D 0.239(15) 0.120(9) 0.120(9) -0.003(7) 0.004(10) -0.012(8)
C1S 0.145(14) 0.38(3) 0.124(13) -0.036(16) 0.108(12) -0.030(17)
C2S 0.107(14) 0.67(6) 0.24(2) -0.24(3) -0.103(16) 0.15(3)
C4S 0.129(16) 0.20(2) 0.57(6) 0.21(3) -0.13(2) -0.064(15)
C5S 0.097(10) 0.29(3) 0.128(12) 0.117(17) 0.051(9) 0.048(16)
C6S 0.112(12) 0.24(2) 0.26(2) 0.101(19) 0.069(14) 0.034(13)
C7S 0.15(2) 0.122(17) 1.01(11) 0.01(4) -0.03(5) 0.048(15)

loop_
_atom_type_symbol
_atom_type_description
_atom_type_scat_dispersion_real
_atom_type_scat_dispersion_imag
_atom_type_scat_source
C C 0.0033 0.0016 'International Tables Vol C Tables 4.2.6.8 and 6.1.1.4'
H H 0.0000 0.0000 'International Tables Vol C Tables 4.2.6.8 and 6.1.1.4'
N N 0.0061 0.0033 'International Tables Vol C Tables 4.2.6.8 and 6.1.1.4'
O O 0.0106 0.0060 'International Tables Vol C Tables 4.2.6.8 and 6.1.1.4'
K K 0.2009 0.2494 'International Tables Vol C Tables 4.2.6.8 and 6.1.1.4'
Ni Ni 0.3393 1.1124 'International Tables Vol C Tables 4.2.6.8 and 6.1.1.4'
Sb Sb -0.5866 1.5461 'International Tables Vol C Tables 4.2.6.8 and 6.1.1.4'

loop_
_geom_angle_atom_site_label_1
_geom_angle_atom_site_label_2
_geom_angle_atom_site_label_3
_geom_angle
Ni2 Sb1 Ni3 57.82(17)
Ni2 Sb1 Ni1 51.79(13)
Ni3 Sb1 Ni1 95.90(15)
Ni2 Sb1 Ni4 94.8(2)
Ni3 Sb1 Ni4 51.65(11)
Ni1 Sb1 Ni4 94.97(15)
Ni2 Sb1 Sb3 92.73(19)
Ni3 Sb1 Sb3 92.69(15)
Ni1 Sb1 Sb3 54.57(8)
Ni4 Sb1 Sb3 53.40(11)
Sb2A Sb2 Ni3 47.3(3)
Sb2A Sb2 Ni2 93.2(3)
Ni3 Sb2 Ni2 57.99(11)
Sb2A Sb2 Ni4 72.4(3)
Ni3 Sb2 Ni4 52.74(9)
Ni2 Sb2 Ni4 95.21(15)
Sb2A Sb2 Ni1 140.5(3)
Ni3 Sb2 Ni1 94.65(7)
Ni2 Sb2 Ni1 50.29(13)
Ni4 Sb2 Ni1 93.91(8)
Sb2A Sb2 Sb3 126.3(3)
Ni3 Sb2 Sb3 93.75(7)
Ni2 Sb2 Sb3 91.93(16)
Ni4 Sb2 Sb3 53.90(7)
Ni1 Sb2 Sb3 53.57(5)
Ni4 Sb3 Ni1 105.71(8)
Ni4 Sb3 Sb1 61.84(9)
Ni1 Sb3 Sb1 60.18(9)
Ni4 Sb3 Sb2 60.50(6)
Ni1 Sb3 Sb2 62.65(5)
Sb1 Sb3 Sb2 74.60(9)
C1 Ni1 C2 104.3(11)
C1 Ni1 Ni1A 144.5(5)
C2 Ni1 Ni1A 40.3(11)
C1 Ni1 Ni2 151.8(5)
C2 Ni1 Ni2 48.6(10)
Ni1A Ni1 Ni2 9.0(3)
C1 Ni1 Sb3 100.7(4)
C2 Ni1 Sb3 154.3(11)
Ni1A Ni1 Sb3 114.8(2)
Ni2 Ni1 Sb3 107.24(19)
C1 Ni1 Sb1 131.8(4)
C2 Ni1 Sb1 101.3(9)
Ni1A Ni1 Sb1 69.3(2)
Ni2 Ni1 Sb1 60.59(17)
Sb3 Ni1 Sb1 65.26(10)
C1 Ni1 Sb2 140.5(4)
C2 Ni1 Sb2 92.6(11)
Ni1A Ni1 Sb2 62.5(3)
Ni2 Ni1 Sb2 59.90(19)
Sb3 Ni1 Sb2 63.78(5)
Sb1 Ni1 Sb2 77.05(10)
C3 Ni2 C2 103.3(12)
C3 Ni2 Ni1 154.4(5)
C2 Ni2 Ni1 51.8(11)
C3 Ni2 Ni3 94.6(4)
C2 Ni2 Ni3 161.1(11)
Ni1 Ni2 Ni3 110.9(3)
C3 Ni2 Sb1 125.6(4)
C2 Ni2 Sb1 110.1(11)
Ni1 Ni2 Sb1 67.6(2)
Ni3 Ni2 Sb1 62.43(18)
C3 Ni2 Sb2 129.0(5)
C2 Ni2 Sb2 102.4(11)
Ni1 Ni2 Sb2 69.81(19)
Ni3 Ni2 Sb2 60.59(18)
Sb1 Ni2 Sb2 83.9(3)
C3 Ni2 Sb3A 178.3(5)
C2 Ni2 Sb3A 76.6(11)
Ni1 Ni2 Sb3A 26.03(10)
Ni3 Ni2 Sb3A 85.3(2)
Sb1 Ni2 Sb3A 55.81(17)
Sb2 Ni2 Sb3A 49.50(13)
C5 Ni3 Ni4 50.2(4)
C5 Ni3 Ni2 156.1(5)
Ni4 Ni3 Ni2 107.66(18)
C5 Ni3 Sb2 108.3(4)
Ni4 Ni3 Sb2 66.75(9)
Ni2 Ni3 Sb2 61.42(15)
C5 Ni3 Sb1 98.9(4)
Ni4 Ni3 Sb1 67.37(12)
Ni2 Ni3 Sb1 59.76(19)
Sb2 Ni3 Sb1 83.01(11)
C5 Ni3 Ni1A 151.2(5)
Ni4 Ni3 Ni1A 101.72(19)
Ni2 Ni3 Ni1A 6.6(3)
Sb2 Ni3 Ni1A 55.40(16)
Sb1 Ni3 Ni1A 58.32(19)
C5 Ni3 Ni4A 62.6(4)
Ni4 Ni3 Ni4A 12.50(9)
Ni2 Ni3 Ni4A 95.19(18)
Sb2 Ni3 Ni4A 57.91(8)
Sb1 Ni3 Ni4A 59.60(12)
Ni1A Ni3 Ni4A 89.22(18)
C6 Ni4 C5 108.4(7)
C6 Ni4 Ni3 156.2(5)
C5 Ni4 Ni3 48.8(4)
C6 Ni4 Sb3 95.0(5)
C5 Ni4 Sb3 155.7(4)
Ni3 Ni4 Sb3 108.47(10)
C6 Ni4 Sb2 130.6(5)
C5 Ni4 Sb2 101.6(4)
Ni3 Ni4 Sb2 60.51(7)
Sb3 Ni4 Sb2 65.60(7)
C6 Ni4 Sb1 136.6(4)
C5 Ni4 Sb1 93.0(4)
Ni3 Ni4 Sb1 60.98(10)
Sb3 Ni4 Sb1 64.76(9)
Sb2 Ni4 Sb1 77.78(11)
C6 Ni4 Sb3A 119.3(5)
C5 Ni4 Sb3A 132.3(4)
Ni3 Ni4 Sb3A 83.87(8)
Sb3 Ni4 Sb3A 24.86(4)
Sb2 Ni4 Sb3A 46.54(6)
Sb1 Ni4 Sb3A 51.75(9)
Ni3A Sb1A Ni2A 57.07(12)
Ni3A Sb1A Ni1A 95.3(2)
Ni2A Sb1A Ni1A 50.24(18)
Ni3A Sb1A Ni4A 52.82(14)
Ni2A Sb1A Ni4A 94.43(18)
Ni1A Sb1A Ni4A 95.6(2)
Ni3A Sb1A Sb3A 94.31(19)
Ni2A Sb1A Sb3A 92.67(17)
Ni1A Sb1A Sb3A 55.82(18)
Ni4A Sb1A Sb3A 53.89(12)
Sb2 Sb2A Ni2A 112.4(3)
Sb2 Sb2A Ni3A 123.5(3)
Ni2A Sb2A Ni3A 56.81(9)
Sb2 Sb2A Ni4A 77.6(3)
Ni2A Sb2A Ni4A 95.60(9)
Ni3A Sb2A Ni4A 52.62(9)
Sb2 Sb2A Ni1A 63.4(3)
Ni2A Sb2A Ni1A 50.36(13)
Ni3A Sb2A Ni1A 94.00(14)
Ni4A Sb2A Ni1A 95.90(19)
Sb2 Sb2A Sb3A 30.3(3)
Ni2A Sb2A Sb3A 93.52(9)
Ni3A Sb2A Sb3A 93.56(9)
Ni4A Sb2A Sb3A 54.27(9)
Ni1A Sb2A Sb3A 55.85(18)
Ni4A Sb3A Ni1A 105.57(15)
Ni4A Sb3A Sb2A 61.62(8)
Ni1A Sb3A Sb2A 61.46(19)
Ni4A Sb3A Sb1A 62.04(13)
Ni1A Sb3A Sb1A 61.03(17)
Sb2A Sb3A Sb1A 76.02(10)
Ni4A Sb3A Ni2 96.31(14)
Ni1A Sb3A Ni2 9.49(19)
Sb2A Sb3A Ni2 56.72(15)
Sb1A Sb3A Ni2 53.09(16)
Ni4A Sb3A Ni4 13.42(7)
Ni1A Sb3A Ni4 92.15(14)
Sb2A Sb3A Ni4 52.31(7)
Sb1A Sb3A Ni4 53.15(12)
Ni2 Sb3A Ni4 82.92(14)
C1A Ni1A C3 107.3(11)
C1A Ni1A Ni1 68.3(10)
C3 Ni1A Ni1 167.3(6)
C1A Ni1A Ni2A 158.2(11)
C3 Ni1A Ni2A 51.0(4)
Ni1 Ni1A Ni2A 133.1(4)
C1A Ni1A Sb3A 94.7(10)
C3 Ni1A Sb3A 157.6(4)
Ni1 Ni1A Sb3A 27.64(14)
Ni2A Ni1A Sb3A 107.1(3)
C1A Ni1A Sb1A 131.2(13)
C3 Ni1A Sb1A 98.1(3)
Ni1 Ni1A Sb1A 77.8(3)
Ni2A Ni1A Sb1A 62.29(16)
Sb3A Ni1A Sb1A 63.1(2)
C1A Ni1A Sb2A 132.7(12)
C3 Ni1A Sb2A 103.1(4)
Ni1 Ni1A Sb2A 87.9(3)
Ni2A Ni1A Sb2A 61.40(19)
Sb3A Ni1A Sb2A 62.7(2)
Sb1A Ni1A Sb2A 77.4(2)
C1A Ni1A Ni3 176.9(11)
C3 Ni1A Ni3 75.8(4)
Ni1 Ni1A Ni3 108.7(3)
Ni2A Ni1A Ni3 24.87(10)
Sb3A Ni1A Ni3 82.2(2)
Sb1A Ni1A Ni3 47.57(14)
Sb2A Ni1A Ni3 45.27(13)
C4 Ni2A C3 117.2(14)
C4 Ni2A Ni1A 168.6(12)
C3 Ni2A Ni1A 53.1(3)
C4 Ni2A Ni3A 78.6(13)
C3 Ni2A Ni3A 163.5(3)
Ni1A Ni2A Ni3A 111.7(2)
C4 Ni2A Sb2A 114.6(10)
C3 Ni2A Sb2A 110.6(3)
Ni1A Ni2A Sb2A 68.2(2)
Ni3A Ni2A Sb2A 62.93(9)
C4 Ni2A Sb1A 123.4(9)
C3 Ni2A Sb1A 103.6(3)
Ni1A Ni2A Sb1A 67.5(2)
Ni3A Ni2A Sb1A 61.33(14)
Sb2A Ni2A Sb1A 82.13(14)
C4A Ni4A C3A 111.3(18)
C4A Ni4A Ni3A 156.9(17)
C3A Ni4A Ni3A 45.7(5)
C4A Ni4A Sb3A 94.8(17)
C3A Ni4A Sb3A 153.4(5)
Ni3A Ni4A Sb3A 108.30(13)
C4A Ni4A Sb2A 131.0(10)
C3A Ni4A Sb2A 99.7(7)
Ni3A Ni4A Sb2A 62.53(10)
Sb3A Ni4A Sb2A 64.11(9)
C4A Ni4A Sb1A 134.4(12)
C3A Ni4A Sb1A 92.8(7)
Ni3A Ni4A Sb1A 60.91(11)
Sb3A Ni4A Sb1A 64.07(12)
Sb2A Ni4A Sb1A 77.85(14)
C4A Ni4A Ni3 176.1(11)
C3A Ni4A Ni3 71.2(5)
Ni3A Ni4A Ni3 25.46(8)
Sb3A Ni4A Ni3 82.95(9)
Sb2A Ni4A Ni3 45.15(6)
Sb1A Ni4A Ni3 47.21(10)
C2A Ni3A C3A 110.1(13)
C2A Ni3A Ni4A 157.8(12)
C3A Ni3A Ni4A 47.8(5)
C2A Ni3A Ni2A 94.9(11)
C3A Ni3A Ni2A 154.8(6)
Ni4A Ni3A Ni2A 107.30(16)
C2A Ni3A Sb1A 127.2(11)
C3A Ni3A Sb1A 98.6(8)
Ni4A Ni3A Sb1A 66.28(15)
Ni2A Ni3A Sb1A 61.60(15)
C2A Ni3A Sb2A 130.0(11)
C3A Ni3A Sb2A 103.4(7)
Ni4A Ni3A Sb2A 64.85(11)
Ni2A Ni3A Sb2A 60.27(9)
Sb1A Ni3A Sb2A 81.01(15)
O1 C1 Ni1 167.7(13)
O2 C2 Ni2 146(3)
O2 C2 Ni1 131(3)
Ni2 C2 Ni1 79.6(11)
O3 C3 Ni2 166.3(10)
O3 C3 Ni2A 129.8(8)
Ni2 C3 Ni2A 63.4(5)
O3 C3 Ni1A 154.3(9)
Ni2A C3 Ni1A 75.9(5)
O4 C4 Ni2A 146(2)
O5 C5 Ni3 142.4(13)
O5 C5 Ni4 136.5(13)
Ni3 C5 Ni4 81.1(5)
O6 C6 Ni4 173.8(12)
C6 O6 O3A 55.4(11)
O1A C1A Ni1A 169(3)
O2A C2A Ni3A 172(3)
O3A C3A Ni3A 140.2(17)
O3A C3A Ni4A 132.4(16)
Ni3A C3A Ni4A 86.5(7)
C3A O3A O6 101.4(16)
O4A C4A Ni4A 173(4)
O11 K11 O16 138.73(17)
O11 K11 O12 60.61(16)
O16 K11 O12 100.06(18)
O11 K11 O15 94.6(2)
O16 K11 O15 60.33(18)
O12 K11 O15 117.3(2)
O11 K11 O13 99.06(16)
O16 K11 O13 115.86(18)
O12 K11 O13 138.56(15)
O15 K11 O13 98.85(19)
O11 K11 O14 121.08(15)
O16 K11 O14 96.13(15)
O12 K11 O14 97.75(15)
O15 K11 O14 139.7(2)
O13 K11 O14 60.17(15)
O11 K11 N12 120.80(17)
O16 K11 N12 61.22(17)
O12 K11 N12 60.92(17)
O15 K11 N12 119.70(18)
O13 K11 N12 118.75(17)
O14 K11 N12 59.70(16)
O11 K11 N11 60.72(16)
O16 K11 N11 117.77(17)
O12 K11 N11 120.57(17)
O15 K11 N11 59.66(17)
O13 K11 N11 60.42(16)
O14 K11 N11 119.74(16)
N12 K11 N11 178.49(18)
C113 N11 C107 110.1(6)
C113 N11 C101 111.8(6)
C107 N11 C101 111.0(6)
C113 N11 K11 109.0(4)
C107 N11 K11 107.9(5)
C101 N11 K11 107.0(4)
C112 N12 C118 110.6(6)
C112 N12 C106 109.2(6)
C118 N12 C106 110.0(6)
C112 N12 K11 110.4(4)
C118 N12 K11 108.2(4)
C106 N12 K11 108.4(4)
C103 O11 C102 110.6(6)
C103 O11 K11 116.2(5)
C102 O11 K11 118.2(4)
C105 O12 C104 111.5(6)
C105 O12 K11 116.6(4)
C104 O12 K11 112.5(4)
C109 O13 C108 112.6(6)
C109 O13 K11 113.9(4)
C108 O13 K11 115.9(4)
C110 O14 C111 112.0(6)
C110 O14 K11 111.4(4)
C111 O14 K11 116.2(4)
C114 O15 C115 110.1(9)
C114 O15 K11 115.6(5)
C115 O15 K11 112.5(6)
C117 O16 C116 112.1(8)
C117 O16 K11 115.8(5)
C116 O16 K11 113.0(5)
N11 C101 C102 113.0(7)
N11 C101 H10A 109.0
C102 C101 H10A 109.0
N11 C101 H10B 109.0
C102 C101 H10B 109.0
H10A C101 H10B 107.8
O11 C102 C101 109.0(7)
O11 C102 H10C 109.9
C101 C102 H10C 109.9
O11 C102 H10D 109.9
C101 C102 H10D 109.9
H10C C102 H10D 108.3
O11 C103 C104 108.3(6)
O11 C103 H10E 110.0
C104 C103 H10E 110.0
O11 C103 H10F 110.0
C104 C103 H10F 110.0
H10E C103 H10F 108.4
O12 C104 C103 109.3(7)
O12 C104 H10G 109.8
C103 C104 H10G 109.8
O12 C104 H10H 109.8
C103 C104 H10H 109.8
H10G C104 H10H 108.3
O12 C105 C106 109.7(7)
O12 C105 H10I 109.7
C106 C105 H10I 109.7
O12 C105 H10J 109.7
C106 C105 H10J 109.7
H10I C105 H10J 108.2
C105 C106 N12 112.8(7)
C105 C106 H10K 109.0
N12 C106 H10K 109.0
C105 C106 H10L 109.0
N12 C106 H10L 109.0
H10K C106 H10L 107.8
N11 C107 C108 114.7(7)
N11 C107 H10M 108.6
C108 C107 H10M 108.6
N11 C107 H10N 108.6
C108 C107 H10N 108.6
H10M C107 H10N 107.6
O13 C108 C107 109.7(7)
O13 C108 H10O 109.7
C107 C108 H10O 109.7
O13 C108 H10P 109.7
C107 C108 H10P 109.7
H10O C108 H10P 108.2
O13 C109 C110 109.6(6)
O13 C109 H10Q 109.7
C110 C109 H10Q 109.7
O13 C109 H10R 109.7
C110 C109 H10R 109.7
H10Q C109 H10R 108.2
O14 C110 C109 110.7(6)
O14 C110 H11A 109.5
C109 C110 H11A 109.5
O14 C110 H11B 109.5
C109 C110 H11B 109.5
H11A C110 H11B 108.1
O14 C111 C112 109.0(6)
O14 C111 H11C 109.9
C112 C111 H11C 109.9
O14 C111 H11D 109.9
C112 C111 H11D 109.9
H11C C111 H11D 108.3
N12 C112 C111 113.2(6)
N12 C112 H11E 108.9
C111 C112 H11E 108.9
N12 C112 H11F 108.9
C111 C112 H11F 108.9
H11E C112 H11F 107.8
N11 C113 C114 113.4(6)
N11 C113 H11G 108.9
C114 C113 H11G 108.9
N11 C113 H11H 108.9
C114 C113 H11H 108.9
H11G C113 H11H 107.7
O15 C114 C113 110.7(8)
O15 C114 H11I 109.5
C113 C114 H11I 109.5
O15 C114 H11J 109.5
C113 C114 H11J 109.5
H11I C114 H11J 108.1
C116 C115 O15 117.5(12)
C116 C115 H11O 107.9
O15 C115 H11O 107.9
C116 C115 H11P 107.9
O15 C115 H11P 107.9
H11O C115 H11P 107.2
C115 C116 O16 117.8(11)
C115 C116 H11Q 107.9
O16 C116 H11Q 107.9
C115 C116 H11R 107.8
O16 C116 H11R 107.9
H11Q C116 H11R 107.2
O16 C117 C118 110.9(7)
O16 C117 H11K 109.5
C118 C117 H11K 109.5
O16 C117 H11L 109.5
C118 C117 H11L 109.5
H11K C117 H11L 108.1
N12 C118 C117 113.9(7)
N12 C118 H11M 108.8
C117 C118 H11M 108.8
N12 C118 H11N 108.8
C117 C118 H11N 108.8
H11M C118 H11N 107.7
O22 K12 O26 100.48(18)
O22 K12 O21 60.91(16)
O26 K12 O21 121.56(17)
O22 K12 O23 115.95(16)
O26 K12 O23 137.04(15)
O21 K12 O23 96.71(15)
O22 K12 O25 142.35(17)
O26 K12 O25 59.30(17)
O21 K12 O25 100.67(17)
O23 K12 O25 97.69(15)
O22 K12 O24 95.73(16)
O26 K12 O24 97.45(16)
O21 K12 O24 136.32(16)
O23 K12 O24 58.73(13)
O25 K12 O24 116.93(16)
O22 K12 N21 120.04(18)
O26 K12 N21 119.81(19)
O21 K12 N21 60.48(16)
O23 K12 N21 60.71(16)
O25 K12 N21 61.56(17)
O24 K12 N21 118.40(16)
O22 K12 N22 60.85(18)
O26 K12 N22 60.74(19)
O21 K12 N22 120.67(18)
O23 K12 N22 117.83(17)
O25 K12 N22 118.67(19)
O24 K12 N22 60.07(17)
N21 K12 N22 178.45(19)
C213 N21 C201 110.0(6)
C213 N21 C207 110.2(6)
C201 N21 C207 109.6(6)
C213 N21 K12 108.5(4)
C201 N21 K12 108.8(4)
C207 N21 K12 109.7(4)
C206 N22 C212 109.5(7)
C206 N22 C218 111.1(8)
C212 N22 C218 109.2(7)
C206 N22 K12 109.2(5)
C212 N22 K12 110.7(5)
C218 N22 K12 107.1(5)
C202 O21 C203 111.5(7)
C202 O21 K12 118.8(4)
C203 O21 K12 111.8(5)
C205 O22 C204 110.2(6)
C205 O22 K12 118.4(5)
C204 O22 K12 115.5(5)
C209 O23 C208 111.5(5)
C209 O23 K12 116.4(4)
C208 O23 K12 117.2(4)
C210 O24 C211 112.2(6)
C210 O24 K12 113.3(4)
C211 O24 K12 116.2(4)
C215 O25 C214 110.9(7)
C215 O25 K12 111.5(5)
C214 O25 K12 113.4(5)
C217 O26 C216 111.3(7)
C217 O26 K12 120.0(5)
C216 O26 K12 119.8(5)
N21 C201 C202 113.4(7)
N21 C201 H20A 108.9
C202 C201 H20A 108.9
N21 C201 H20B 108.9
C202 C201 H20B 108.9
H20A C201 H20B 107.7
O21 C202 C201 108.3(7)
O21 C202 H20C 110.0
C201 C202 H20C 110.0
O21 C202 H20D 110.0
C201 C202 H20D 110.0
H20C C202 H20D 108.4
C204 C203 O21 111.4(7)
C204 C203 H20E 109.3
O21 C203 H20E 109.3
C204 C203 H20F 109.3
O21 C203 H20F 109.3
H20E C203 H20F 108.0
C203 C204 O22 109.5(7)
C203 C204 H20G 109.8
O22 C204 H20G 109.8
C203 C204 H20H 109.8
O22 C204 H20H 109.8
H20G C204 H20H 108.2
O22 C205 C206 107.3(7)
O22 C205 H20I 110.3
C206 C205 H20I 110.3
O22 C205 H20J 110.3
C206 C205 H20J 110.3
H20I C205 H20J 108.5
N22 C206 C205 113.8(7)
N22 C206 H20K 108.8
C205 C206 H20K 108.8
N22 C206 H20L 108.8
C205 C206 H20L 108.8
H20K C206 H20L 107.7
N21 C207 C208 113.6(6)
N21 C207 H20M 108.8
C208 C207 H20M 108.8
N21 C207 H20N 108.8
C208 C207 H20N 108.8
H20M C207 H20N 107.7
O23 C208 C207 108.6(6)
O23 C208 H20O 110.0
C207 C208 H20O 110.0
O23 C208 H20P 110.0
C207 C208 H20P 110.0
H20O C208 H20P 108.3
O23 C209 C210 108.7(6)
O23 C209 H20Q 109.9
C210 C209 H20Q 109.9
O23 C209 H20R 109.9
C210 C209 H20R 109.9
H20Q C209 H20R 108.3
O24 C210 C209 108.7(6)
O24 C210 H21A 109.9
C209 C210 H21A 109.9
O24 C210 H21B 109.9
C209 C210 H21B 109.9
H21A C210 H21B 108.3
O24 C211 C212 110.2(6)
O24 C211 H21C 109.6
C212 C211 H21C 109.6
O24 C211 H21D 109.6
C212 C211 H21D 109.6
H21C C211 H21D 108.1
N22 C212 C211 113.2(7)
N22 C212 H21E 108.9
C211 C212 H21E 108.9
N22 C212 H21F 108.9
C211 C212 H21F 108.9
H21E C212 H21F 107.7
N21 C213 C214 115.1(7)
N21 C213 H21G 108.5
C214 C213 H21G 108.5
N21 C213 H21H 108.5
C214 C213 H21H 108.5
H21G C213 H21H 107.5
O25 C214 C213 110.7(7)
O25 C214 H21I 109.5
C213 C214 H21I 109.5
O25 C214 H21J 109.5
C213 C214 H21J 109.5
H21I C214 H21J 108.1
O25 C215 C216 111.4(7)
O25 C215 H21K 109.3
C216 C215 H21K 109.3
O25 C215 H21L 109.3
C216 C215 H21L 109.3
H21K C215 H21L 108.0
O26 C216 C215 108.8(7)
O26 C216 H21Q 109.9
C215 C216 H21Q 109.9
O26 C216 H21R 109.9
C215 C216 H21R 109.9
H21Q C216 H21R 108.3
O26 C217 C218 109.8(8)
O26 C217 H21M 109.7
C218 C217 H21M 109.7
O26 C217 H21N 109.7
C218 C217 H21N 109.7
H21M C217 H21N 108.2
C217 C218 N22 115.8(8)
C217 C218 H21O 108.3
N22 C218 H21O 108.3
C217 C218 H21P 108.3
N22 C218 H21P 108.3
H21O C218 H21P 107.4
O35 K13 O36 60.14(16)
O35 K13 O31 95.88(16)
O36 K13 O31 117.04(18)
O35 K13 O32 134.86(17)
O36 K13 O32 95.84(16)
O31 K13 O32 59.47(16)
O35 K13 O34 118.48(16)
O36 K13 O34 98.43(17)
O31 K13 O34 140.10(16)
O32 K13 O34 101.47(16)
O35 K13 O33 98.62(15)
O36 K13 O33 137.40(16)
O31 K13 O33 100.53(17)
O32 K13 O33 121.41(15)
O34 K13 O33 57.27(16)
O35 K13 N32 120.23(17)
O36 K13 N32 61.10(17)
O31 K13 N32 119.68(19)
O32 K13 N32 60.93(17)
O34 K13 N32 61.28(18)
O33 K13 N32 117.43(18)
O35 K13 N31 62.47(16)
O36 K13 N31 121.83(17)
O31 K13 N31 60.41(17)
O32 K13 N31 118.56(17)
O34 K13 N31 116.45(18)
O33 K13 N31 59.96(17)
N32 K13 N31 176.92(19)
C307 N31 C313 111.2(7)
C307 N31 C301 109.8(7)
C313 N31 C301 109.5(6)
C307 N31 K13 110.3(4)
C313 N31 K13 105.6(4)
C301 N31 K13 110.4(5)
C306 N32 C318 110.0(7)
C306 N32 C312 109.3(7)
C318 N32 C312 109.2(7)
C306 N32 K13 108.6(4)
C318 N32 K13 110.8(5)
C312 N32 K13 108.8(5)
C302 O31 C303 112.1(6)
C302 O31 K13 119.5(5)
C303 O31 K13 117.9(5)
C305 O32 C304 110.8(7)
C305 O32 K13 117.8(5)
C304 O32 K13 112.3(5)
C308 O33 C309 112.0(7)
C308 O33 K13 117.8(5)
C309 O33 K13 114.5(5)
C310 O34 C311 111.3(6)
C310 O34 K13 120.2(4)
C311 O34 K13 114.9(5)
C314 O35 C315 112.0(7)
C314 O35 K13 117.7(4)
C315 O35 K13 116.8(5)
C316 O36 C317 111.5(7)
C316 O36 K13 116.5(5)
C317 O36 K13 117.6(5)
N31 C301 C302 114.1(6)
N31 C301 H30A 108.7
C302 C301 H30A 108.7
N31 C301 H30B 108.7
C302 C301 H30B 108.7
H30A C301 H30B 107.6
O31 C302 C301 108.3(6)
O31 C302 H30C 110.0
C301 C302 H30C 110.0
O31 C302 H30D 110.0
C301 C302 H30D 110.0
H30C C302 H30D 108.4
O31 C303 C304 110.4(7)
O31 C303 H30E 109.6
C304 C303 H30E 109.6
O31 C303 H30F 109.6
C304 C303 H30F 109.6
H30E C303 H30F 108.1
O32 C304 C303 109.5(7)
O32 C304 H30G 109.8
C303 C304 H30G 109.8
O32 C304 H30H 109.8
C303 C304 H30H 109.8
H30G C304 H30H 108.2
O32 C305 C306 108.9(7)
O32 C305 H30I 109.9
C306 C305 H30I 109.9
O32 C305 H30J 109.9
C306 C305 H30J 109.9
H30I C305 H30J 108.3
N32 C306 C305 114.0(7)
N32 C306 H30K 108.7
C305 C306 H30K 108.7
N32 C306 H30L 108.8
C305 C306 H30L 108.7
H30K C306 H30L 107.6
N31 C307 C308 115.9(7)
N31 C307 H30M 108.3
C308 C307 H30M 108.3
N31 C307 H30N 108.3
C308 C307 H30N 108.3
H30M C307 H30N 107.4
O33 C308 C307 109.2(7)
O33 C308 H30O 109.8
C307 C308 H30O 109.8
O33 C308 H30P 109.8
C307 C308 H30P 109.8
H30O C308 H30P 108.3
O33 C309 C310 110.5(7)
O33 C309 H30Q 109.6
C310 C309 H30Q 109.6
O33 C309 H30R 109.6
C310 C309 H30R 109.6
H30Q C309 H30R 108.1
O34 C310 C309 109.3(7)
O34 C310 H31A 109.8
C309 C310 H31A 109.8
O34 C310 H31B 109.8
C309 C310 H31B 109.8
H31A C310 H31B 108.3
O34 C311 C312 108.9(8)
O34 C311 H31C 109.9
C312 C311 H31C 109.9
O34 C311 H31D 109.9
C312 C311 H31D 109.9
H31C C311 H31D 108.3
C311 C312 N32 115.3(7)
C311 C312 H31Q 108.5
N32 C312 H31Q 108.5
C311 C312 H31R 108.5
N32 C312 H31R 108.5
H31Q C312 H31R 107.5
N31 C313 C314 115.4(7)
N31 C313 H31M 108.4
C314 C313 H31M 108.4
N31 C313 H31N 108.4
C314 C313 H31N 108.4
H31M C313 H31N 107.5
O35 C314 C313 109.4(7)
O35 C314 H31E 109.8
C313 C314 H31E 109.8
O35 C314 H31F 109.8
C313 C314 H31F 109.8
H31E C314 H31F 108.2
O35 C315 C316 109.3(8)
O35 C315 H31G 109.8
C316 C315 H31G 109.8
O35 C315 H31H 109.8
C316 C315 H31H 109.8
H31G C315 H31H 108.3
O36 C316 C315 109.5(7)
O36 C316 H31I 109.8
C315 C316 H31I 109.8
O36 C316 H31J 109.8
C315 C316 H31J 109.8
H31I C316 H31J 108.2
O36 C317 C318 110.8(7)
O36 C317 H31O 109.5
C318 C317 H31O 109.5
O36 C317 H31P 109.5
C318 C317 H31P 109.5
H31O C317 H31P 108.1
N32 C318 C317 113.9(7)
N32 C318 H31K 108.8
C317 C318 H31K 108.8
N32 C318 H31L 108.8
C317 C318 H31L 108.8
H31K C318 H31L 107.7
C1D N1D H1D1 109.5
C1D N1D H1D2 109.5
H1D1 N1D H1D2 109.5
C1D N1D H1D3 109.5
H1D1 N1D H1D3 109.5
H1D2 N1D H1D3 109.5
C2D C1D N1D 115(3)
C2D C1D H1D4 108.6
N1D C1D H1D4 108.6
C2D C1D H1D5 108.6
N1D C1D H1D5 108.6
H1D4 C1D H1D5 107.6
C1D C2D N2D 106(2)
C1D C2D H2D1 110.6
N2D C2D H2D1 110.6
C1D C2D H2D2 110.6
N2D C2D H2D2 110.6
H2D1 C2D H2D2 108.7
C2D N2D H2D3 109.5
C2D N2D H2D4 109.5
H2D3 N2D H2D4 109.5
C2D N2D H2D5 109.5
H2D3 N2D H2D5 109.5
H2D4 N2D H2D5 109.5
C6S C1S C2S 119(2)
C6S C1S H1S 120.4
C2S C1S H1S 120.4
C1S C2S C3S 138(2)
C1S C2S H2S 111.1
C3S C2S H2S 111.1
C2S C3S C4S 101.4(18)
C2S C3S H3S 129.3
C4S C3S H3S 129.3
C5S C4S C3S 125.8(18)
C5S C4S H4S 117.1
C3S C4S H4S 117.1
C7S C5S C4S 135(3)
C7S C5S C6S 100(3)
C4S C5S C6S 123.4(17)
C1S C6S C5S 110(2)
C1S C6S H6S 125.0
C5S C6S H6S 125.0
C5S C7S H7S1 109.5
C5S C7S H7S2 109.5
H7S1 C7S H7S2 109.5
C5S C7S H7S3 109.5
H7S1 C7S H7S3 109.5
H7S2 C7S H7S3 109.5

loop_
_geom_bond_atom_site_label_1
_geom_bond_atom_site_label_2
_geom_bond_distance
Sb1 Ni2 2.586(8)
Sb1 Ni3 2.653(4)
Sb1 Ni1 2.745(4)
Sb1 Ni4 2.800(5)
Sb1 Sb3 2.873(4)
Sb2 Sb2A 0.6333(15)
Sb2 Ni3 2.602(2)
Sb2 Ni2 2.623(8)
Sb2 Ni4 2.747(3)
Sb2 Ni1 2.846(2)
Sb2 Sb3 2.8739(17)
Sb3 Ni4 2.550(3)
Sb3 Ni1 2.5777(19)
Ni1 C1 1.744(15)
Ni1 C2 1.86(3)
Ni1 Ni1A 1.933(8)
Ni1 Ni2 2.332(6)
Ni2 C3 1.599(13)
Ni2 C2 1.78(3)
Ni2 Ni3 2.533(7)
Ni2 Sb3A 2.900(7)
Ni3 C5 1.811(12)
Ni3 Ni4 2.379(4)
Ni3 Ni1A 2.947(7)
Ni3 Ni4A 2.981(3)
Ni4 C6 1.790(18)
Ni4 C5 1.850(13)
Ni4 Sb3A 3.087(3)
Sb1A Ni3A 2.685(6)
Sb1A Ni2A 2.692(5)
Sb1A Ni1A 2.808(9)
Sb1A Ni4A 2.813(7)
Sb1A Sb3A 2.864(5)
Sb2A Ni2A 2.665(3)
Sb2A Ni3A 2.733(4)
Sb2A Ni4A 2.788(3)
Sb2A Ni1A 2.819(9)
Sb2A Sb3A 2.851(2)
Sb3A Ni4A 2.573(4)
Sb3A Ni1A 2.655(9)
Ni1A C1A 1.62(3)
Ni1A C3 1.928(12)
Ni1A Ni2A 2.337(6)
Ni2A C4 1.36(2)
Ni2A C3 1.872(11)
Ni2A Ni3A 2.568(4)
Ni4A C4A 1.62(3)
Ni4A C3A 1.816(16)
Ni4A Ni3A 2.448(4)
Ni3A C2A 1.531(16)
Ni3A C3A 1.756(16)
C1 O1 1.110(15)
C2 O2 1.188(19)
C3 O3 1.209(11)
C4 O4 1.31(3)
C5 O5 1.210(17)
C6 O6 1.160(18)
O6 O3A 1.82(2)
C1A O1A 1.198(19)
C2A O2A 1.208(15)
C3A O3A 1.228(15)
C4A O4A 1.24(3)
K11 O11 2.781(5)
K11 O16 2.803(5)
K11 O12 2.819(5)
K11 O15 2.824(6)
K11 O13 2.839(5)
K11 O14 2.880(5)
K11 N12 3.000(6)
K11 N11 3.047(6)
N11 C113 1.462(9)
N11 C107 1.466(9)
N11 C101 1.484(10)
N12 C112 1.455(9)
N12 C118 1.481(9)
N12 C106 1.496(10)
O11 C103 1.416(9)
O11 C102 1.423(10)
O12 C105 1.421(9)
O12 C104 1.426(9)
O13 C109 1.428(9)
O13 C108 1.436(9)
O14 C110 1.413(8)
O14 C111 1.423(9)
O15 C114 1.394(10)
O15 C115 1.440(13)
O16 C117 1.395(10)
O16 C116 1.440(10)
C101 C102 1.510(12)
C101 H10A 0.9900
C101 H10B 0.9900
C102 H10C 0.9900
C102 H10D 0.9900
C103 C104 1.504(11)
C103 H10E 0.9900
C103 H10F 0.9900
C104 H10G 0.9900
C104 H10H 0.9900
C105 C106 1.494(12)
C105 H10I 0.9900
C105 H10J 0.9900
C106 H10K 0.9900
C106 H10L 0.9900
C107 C108 1.478(11)
C107 H10M 0.9900
C107 H10N 0.9900
C108 H10O 0.9900
C108 H10P 0.9900
C109 C110 1.462(11)
C109 H10Q 0.9900
C109 H10R 0.9900
C110 H11A 0.9900
C110 H11B 0.9900
C111 C112 1.501(11)
C111 H11C 0.9900
C111 H11D 0.9900
C112 H11E 0.9900
C112 H11F 0.9900
C113 C114 1.475(11)
C113 H11G 0.9900
C113 H11H 0.9900
C114 H11I 0.9900
C114 H11J 0.9900
C115 C116 1.243(14)
C115 H11O 0.9900
C115 H11P 0.9900
C116 H11Q 0.9900
C116 H11R 0.9900
C117 C118 1.498(11)
C117 H11K 0.9900
C117 H11L 0.9900
C118 H11M 0.9900
C118 H11N 0.9900
K12 O22 2.778(5)
K12 O26 2.796(5)
K12 O21 2.811(5)
K12 O23 2.846(5)
K12 O25 2.854(5)
K12 O24 2.907(5)
K12 N21 2.957(6)
K12 N22 2.966(6)
N21 C213 1.450(9)
N21 C201 1.475(9)
N21 C207 1.482(9)
N22 C206 1.452(12)
N22 C212 1.461(10)
N22 C218 1.496(12)
O21 C202 1.412(9)
O21 C203 1.441(10)
O22 C205 1.422(10)
O22 C204 1.437(10)
O23 C209 1.426(8)
O23 C208 1.427(8)
O24 C210 1.396(8)
O24 C211 1.415(8)
O25 C215 1.420(9)
O25 C214 1.428(10)
O26 C217 1.399(10)
O26 C216 1.402(10)
C201 C202 1.499(12)
C201 H20A 0.9900
C201 H20B 0.9900
C202 H20C 0.9900
C202 H20D 0.9900
C203 C204 1.435(12)
C203 H20E 0.9900
C203 H20F 0.9900
C204 H20G 0.9900
C204 H20H 0.9900
C205 C206 1.531(12)
C205 H20I 0.9900
C205 H20J 0.9900
C206 H20K 0.9900
C206 H20L 0.9900
C207 C208 1.504(10)
C207 H20M 0.9900
C207 H20N 0.9900
C208 H20O 0.9900
C208 H20P 0.9900
C209 C210 1.501(10)
C209 H20Q 0.9900
C209 H20R 0.9900
C210 H21A 0.9900
C210 H21B 0.9900
C211 C212 1.506(12)
C211 H21C 0.9900
C211 H21D 0.9900
C212 H21E 0.9900
C212 H21F 0.9900
C213 C214 1.471(12)
C213 H21G 0.9900
C213 H21H 0.9900
C214 H21I 0.9900
C214 H21J 0.9900
C215 C216 1.479(13)
C215 H21K 0.9900
C215 H21L 0.9900
C216 H21Q 0.9900
C216 H21R 0.9900
C217 C218 1.456(14)
C217 H21M 0.9900
C217 H21N 0.9900
C218 H21O 0.9900
C218 H21P 0.9900
K13 O35 2.753(5)
K13 O36 2.798(5)
K13 O31 2.816(5)
K13 O32 2.830(5)
K13 O34 2.871(5)
K13 O33 2.908(5)
K13 N32 2.940(6)
K13 N31 2.948(6)
N31 C307 1.446(10)
N31 C313 1.477(9)
N31 C301 1.478(10)
N32 C306 1.462(10)
N32 C318 1.462(10)
N32 C312 1.485(11)
O31 C302 1.403(9)
O31 C303 1.412(10)
O32 C305 1.418(9)
O32 C304 1.426(10)
O33 C308 1.404(9)
O33 C309 1.437(9)
O34 C310 1.408(10)
O34 C311 1.420(10)
O35 C314 1.425(9)
O35 C315 1.428(10)
O36 C316 1.414(10)
O36 C317 1.418(10)
C301 C302 1.520(11)
C301 H30A 0.9900
C301 H30B 0.9900
C302 H30C 0.9900
C302 H30D 0.9900
C303 C304 1.475(13)
C303 H30E 0.9900
C303 H30F 0.9900
C304 H30G 0.9900
C304 H30H 0.9900
C305 C306 1.501(12)
C305 H30I 0.9900
C305 H30J 0.9900
C306 H30K 0.9900
C306 H30L 0.9900
C307 C308 1.504(13)
C307 H30M 0.9900
C307 H30N 0.9900
C308 H30O 0.9900
C308 H30P 0.9900
C309 C310 1.455(12)
C309 H30Q 0.9900
C309 H30R 0.9900
C310 H31A 0.9900
C310 H31B 0.9900
C311 C312 1.481(13)
C311 H31C 0.9900
C311 H31D 0.9900
C312 H31Q 0.9900
C312 H31R 0.9900
C313 C314 1.481(12)
C313 H31M 0.9900
C313 H31N 0.9900
C314 H31E 0.9900
C314 H31F 0.9900
C315 C316 1.497(13)
C315 H31G 0.9900
C315 H31H 0.9900
C316 H31I 0.9900
C316 H31J 0.9900
C317 C318 1.504(13)
C317 H31O 0.9900
C317 H31P 0.9900
C318 H31K 0.9900
C318 H31L 0.9900
N1D C1D 1.48(3)
N1D H1D1 0.9100
N1D H1D2 0.9100
N1D H1D3 0.9100
C1D C2D 1.32(3)
C1D H1D4 0.9900
C1D H1D5 0.9900
C2D N2D 1.47(2)
C2D H2D1 0.9900
C2D H2D2 0.9900
N2D H2D3 0.9100
N2D H2D4 0.9100
N2D H2D5 0.9100
C1S C6S 1.31(2)
C1S C2S 1.33(3)
C1S H1S 0.9500
C2S C3S 1.41(2)
C2S H2S 0.9500
C3S C4S 1.42(2)
C3S H3S 0.9500
C4S C5S 1.36(3)
C4S H4S 0.9500
C5S C7S 1.24(4)
C5S C6S 1.52(3)
C6S H6S 0.9500
C7S H7S1 0.9800
C7S H7S2 0.9800
C7S H7S3 0.9800
